data_1522555
loop_
_publ_author_name
'Moze, O.'
'Ibberson, R.M.'
'Caciuffo, R.'
'Buschow, K.H.J.'

_publ_section_title
;
 On the preferential site occupation of T= Cr, or Mn in rare earth
 compounds of the type R T4 Al8
;
_journal_name_full 'Journal of the Less-Common Metals'
_journal_page_first 329
_journal_page_last 334
_journal_volume 166
_journal_year 1990
_chemical_formula_sum 'Al7.85 Ho Mn4.12'
_chemical_name_systematic 'Al7.85 Mn4.12 Ho'
_space_group_IT_number 139
_symmetry_space_group_name_Hall '-I 4 2'
_symmetry_space_group_name_H-M 'I 4/m m m'
_cell_angle_alpha 90
_cell_angle_beta 90
_cell_angle_gamma 90
_cell_formula_units_Z 2
_cell_length_a 8.8503
_cell_length_b 8.8503
_cell_length_c 5.0968
_cell_volume 399.221
_citation_journal_id_ASTM JCOMAH
_cod_data_source_file Moze_JCOMAH_1990_1019.cif
_cod_data_source_block Al7.85Ho1Mn4.12
_cod_original_cell_volume 399.2212
_cod_original_formula_sum 'Al7.85 Ho1 Mn4.12'
_cod_database_code 1522555

loop_
_symmetry_equiv_pos_as_xyz
x,y,z
-y,x,z
-x,-y,z
y,-x,z
x,-y,-z
y,x,-z
-x,y,-z
-y,-x,-z
-x,-y,-z
y,-x,-z
x,y,-z
-y,x,-z
-x,y,z
-y,-x,z
x,-y,z
y,x,z
x+1/2,y+1/2,z+1/2
-y+1/2,x+1/2,z+1/2
-x+1/2,-y+1/2,z+1/2
y+1/2,-x+1/2,z+1/2
x+1/2,-y+1/2,-z+1/2
y+1/2,x+1/2,-z+1/2
-x+1/2,y+1/2,-z+1/2
-y+1/2,-x+1/2,-z+1/2
-x+1/2,-y+1/2,-z+1/2
y+1/2,-x+1/2,-z+1/2
x+1/2,y+1/2,-z+1/2
-y+1/2,x+1/2,-z+1/2
-x+1/2,y+1/2,z+1/2
-y+1/2,-x+1/2,z+1/2
x+1/2,-y+1/2,z+1/2
y+1/2,x+1/2,z+1/2

loop_
_atom_site_label
_atom_site_type_symbol
_atom_site_fract_x
_atom_site_fract_y
_atom_site_fract_z
_atom_site_occupancy
_atom_site_U_iso_or_equiv
Ho1 Ho 0 0 0 1 0.0
Al2 Al 0.3407 0 0 0.96 0.0
Al3 Al 0.2805 0.5 0 0.942 0.0
Mn1 Mn 0.25 0.25 0.25 0.94 0.0
Mn2 Mn 0.3407 0 0 0.032 0.0
Al1 Al 0.25 0.25 0.25 0.0602 0.0
Mn3 Mn 0.2805 0.5 0 0.058 0.0
